data_7047449
loop_
_publ_author_name
'Zouzou, Amina'
'Beghidja, Adel'
'Long, J\'er\^ome'
'Beghidja, Chahrazed'
'G\'andara, Felipe'
'Guari, Yannick'
'Larionova, Joulia'

_publ_section_title
;
 Synthesis, structure and magnetic investigations of dinuclear lanthanide
 complexes based on 2-ethoxycinnamate.
;
_journal_issue 38
_journal_name_full 'Dalton transactions (Cambridge, England : 2003)'
_journal_page_first 13647
_journal_page_last 13656
_journal_paper_doi 10.1039/c8dt03020k
_journal_volume 47
_journal_year 2018
_chemical_formula_moiety 'C35 H41 Ce O11 S'
_chemical_formula_sum 'C35 H41 Ce O11 S'
_chemical_formula_weight 809.86
_space_group_crystal_system triclinic
_space_group_IT_number 2
_space_group_name_Hall '-P 1'
_space_group_name_H-M_alt 'P -1'
_symmetry_space_group_name_Hall '-P 1'
_symmetry_space_group_name_H-M 'P -1'
_atom_sites_solution_hydrogens mixed
_audit_creation_date 2018-06-16
_audit_creation_method
;
Olex2 1.2
(compiled May 18 2018 14:05:52 for OlexSys, GUI svn.r5506)
;
_audit_update_record
;
2018-06-21 deposited with the CCDC.
2018-09-05 downloaded from the CCDC.
;
_cell_angle_alpha 65.588(11)
_cell_angle_beta 87.938(13)
_cell_angle_gamma 74.661(13)
_cell_formula_units_Z 2
_cell_length_a 8.8932(16)
_cell_length_b 15.015(2)
_cell_length_c 15.167(2)
_cell_measurement_reflns_used 1783
_cell_measurement_temperature 296.15
_cell_measurement_theta_max 58.300
_cell_measurement_theta_min 3.211
_cell_volume 1772.3(5)
_computing_cell_refinement 'SAINT v8.37A (Bruker, 2015)'
_computing_data_reduction 'SAINT v8.37A (Bruker, 2015)'
_computing_molecular_graphics 'Olex2 (Dolomanov et al., 2009)'
_computing_publication_material 'Olex2 (Dolomanov et al., 2009)'
_computing_structure_refinement 'ShelXL (Sheldrick, 2015)'
_computing_structure_solution 'SHELXT 2014/5 (Sheldrick, 2014)'
_diffrn_ambient_temperature 296.15
_diffrn_detector_area_resol_mean 8
_diffrn_measured_fraction_theta_full 0.953
_diffrn_measured_fraction_theta_max 0.953
_diffrn_measurement_device_type 'Bruker APEX-II CCD'
_diffrn_measurement_method '\w and \f scans'
_diffrn_radiation_monochromator graphite
_diffrn_radiation_type CuK\a
_diffrn_radiation_wavelength 1.54184
_diffrn_reflns_av_R_equivalents 0.1246
_diffrn_reflns_av_unetI/netI 0.1603
_diffrn_reflns_Laue_measured_fraction_full 0.953
_diffrn_reflns_Laue_measured_fraction_max 0.953
_diffrn_reflns_limit_h_max 10
_diffrn_reflns_limit_h_min -10
_diffrn_reflns_limit_k_max 17
_diffrn_reflns_limit_k_min -17
_diffrn_reflns_limit_l_max 15
_diffrn_reflns_limit_l_min -17
_diffrn_reflns_number 15094
_diffrn_reflns_point_group_measured_fraction_full 0.953
_diffrn_reflns_point_group_measured_fraction_max 0.953
_diffrn_reflns_theta_full 63.687
_diffrn_reflns_theta_max 63.687
_diffrn_reflns_theta_min 3.211
_diffrn_source 'sealed tube'
_exptl_absorpt_coefficient_mu 10.967
_exptl_absorpt_correction_T_max 1.0000
_exptl_absorpt_correction_T_min 0.6876
_exptl_absorpt_correction_type multi-scan
_exptl_absorpt_process_details
;
SADABS-2016/2 (Bruker,2016/2) was used for absorption correction.
wR2(int) was 0.1151 before and 0.0827 after correction.
The Ratio of minimum to maximum transmission is 0.6876.
The \l/2 correction factor is Not present.
;
_exptl_crystal_colour colourless
_exptl_crystal_colour_primary colourless
_exptl_crystal_density_diffrn 1.518
_exptl_crystal_description block
_exptl_crystal_F_000 826
_exptl_crystal_size_max 0.18
_exptl_crystal_size_mid 0.15
_exptl_crystal_size_min 0.13
_refine_diff_density_max 1.167
_refine_diff_density_min -1.339
_refine_diff_density_rms 0.199
_refine_ls_extinction_method none
_refine_ls_goodness_of_fit_ref 0.986
_refine_ls_hydrogen_treatment constr
_refine_ls_matrix_type full
_refine_ls_number_parameters 438
_refine_ls_number_reflns 5569
_refine_ls_number_restraints 36
_refine_ls_restrained_S_all 0.983
_refine_ls_R_factor_all 0.1125
_refine_ls_R_factor_gt 0.0668
_refine_ls_shift/su_max 0.000
_refine_ls_shift/su_mean 0.000
_refine_ls_structure_factor_coef Fsqd
_refine_ls_weighting_details 'w=1/[\s^2^(Fo^2^)+(0.0947P)^2^] where P=(Fo^2^+2Fc^2^)/3'
_refine_ls_weighting_scheme calc
_refine_ls_wR_factor_gt 0.1583
_refine_ls_wR_factor_ref 0.1952
_reflns_Friedel_coverage 0.000
_reflns_number_gt 3634
_reflns_number_total 5569
_reflns_threshold_expression 'I > 2\s(I)'
_cod_data_source_file c8dt03020k2.cif
_cod_data_source_block EM43
_cod_depositor_comments 'Adding full bibliography for 7047449--7047454.cif.'
_cod_database_code 7047449
_shelx_shelxl_version_number 2017/1
_shelx_space_group_comment
;
The symmetry employed for this shelxl refinement is uniquely defined
by the following loop, which should always be used as a source of
symmetry information in preference to the above space-group names.
They are only intended as comments.
;
_shelx_estimated_absorpt_t_max 0.330
_shelx_estimated_absorpt_t_min 0.243
_olex2_refinement_description
;
1. Fixed Uiso
 At 1.2 times of:
  All C(H) groups, All C(H,H) groups
 At 1.5 times of:
  All C(H,H,H) groups, All O(H,H) groups
2. Rigid body (RIGU) restrains
 C26, C27, C28, C29, C30, C31
 with sigma for 1-2 distances of 0.004 and sigma for 1-3 distances of 0.004
3.a Riding coordinates:
 O1W(H1WA,H1WB)
3.b Secondary CH2 refined with riding coordinates:
 C10(H10A,H10B), C21(H21A,H21B), C32(H32A,H32B)
3.c Aromatic/amide H refined with riding coordinates:
 C2(H2), C3(H3), C5(H5), C6(H6), C7(H7), C8(H8), C13(H13), C14(H14), C16(H16),
 C17(H17), C18(H18), C19(H19), C24(H24), C25(H25), C27(H27), C28(H28), C29(H29),
  C30(H30)
3.d Idealised Me refined as rotating group:
 C11(H11A,H11B,H11C), C22(H22A,H22B,H22C), C33(H33A,H33B,H33C), C34(H34A,H34B,
 H34C), C35(H35A,H35B,H35C)
;
_olex2_submission_original_sample_id EM43
_olex2_submission_special_instructions 'No special instructions were received'

loop_
_space_group_symop_operation_xyz
'x, y, z'
'-x, -y, -z'

loop_
_atom_site_label
_atom_site_type_symbol
_atom_site_fract_x
_atom_site_fract_y
_atom_site_fract_z
_atom_site_U_iso_or_equiv
_atom_site_adp_type
_atom_site_occupancy
_atom_site_site_symmetry_order
_atom_site_calc_flag
_atom_site_refinement_flags_posn
_atom_site_refinement_flags_adp
Ce1 Ce 0.79819(8) 0.54504(5) 0.57300(5) 0.0297(2) Uani 1 1 d . .
S1 S 0.6140(4) 0.3697(3) 0.7673(2) 0.0521(9) Uani 1 1 d . .
O1 O 0.8262(12) 0.5948(7) 0.7080(6) 0.055(3) Uani 1 1 d . .
O1W O 0.7282(11) 0.4467(7) 0.4846(7) 0.052(2) Uani 1 1 d . .
H1WA H 0.695386 0.392304 0.525489 0.078 Uiso 1 1 d R .
H1WB H 0.813566 0.416174 0.462119 0.078 Uiso 1 1 d R .
O2 O 1.0202(11) 0.6007(7) 0.6155(6) 0.049(2) Uani 1 1 d . .
O3 O 1.1155(11) 0.6358(8) 0.9407(7) 0.057(3) Uani 1 1 d . .
O4 O 0.6755(10) 0.7345(6) 0.4955(7) 0.051(2) Uani 1 1 d . .
O5 O 0.5167(12) 0.6413(6) 0.5056(7) 0.060(3) Uani 1 1 d . .
O6 O 0.2419(10) 1.0315(6) 0.3747(7) 0.051(2) Uani 1 1 d . .
O7 O 1.0527(12) 0.6221(7) 0.2879(6) 0.059(3) Uani 1 1 d . .
O8 O 0.9324(10) 0.5941(6) 0.4224(6) 0.044(2) Uani 1 1 d . .
O9 O 0.8482(19) 0.9250(9) 0.0039(8) 0.103(5) Uani 1 1 d . .
O10 O 0.6096(12) 0.4663(6) 0.6797(7) 0.057(3) Uani 1 1 d . .
C1 C 0.9634(15) 0.6060(9) 0.6926(10) 0.040(3) Uani 1 1 d . .
C2 C 1.0482(17) 0.6211(9) 0.7652(10) 0.046(3) Uani 1 1 d . .
H2 H 0.998130 0.625776 0.818594 0.055 Uiso 1 1 calc R .
C3 C 1.1885(18) 0.6279(8) 0.7562(9) 0.044(3) Uani 1 1 d . .
H3 H 1.226850 0.630267 0.697674 0.053 Uiso 1 1 calc R .
C4 C 1.3012(18) 0.6326(9) 0.8230(9) 0.047(3) Uani 1 1 d . .
C5 C 1.4501(16) 0.6341(9) 0.7957(10) 0.046(3) Uani 1 1 d . .
H5 H 1.474315 0.635235 0.735138 0.055 Uiso 1 1 calc R .
C6 C 1.5657(17) 0.6339(10) 0.8552(11) 0.055(4) Uani 1 1 d . .
H6 H 1.666132 0.633314 0.835604 0.066 Uiso 1 1 calc R .
C7 C 1.5285(17) 0.6348(12) 0.9429(12) 0.061(4) Uani 1 1 d . .
H7 H 1.604956 0.634133 0.983569 0.073 Uiso 1 1 calc R .
C8 C 1.3725(18) 0.6366(13) 0.9738(11) 0.064(4) Uani 1 1 d . .
H8 H 1.347676 0.637773 1.033414 0.077 Uiso 1 1 calc R .
C9 C 1.2625(15) 0.6364(10) 0.9134(11) 0.049(3) Uani 1 1 d . .
C10 C 1.0816(15) 0.6302(12) 1.0335(11) 0.058(4) Uani 1 1 d . .
H10A H 1.104383 0.686153 1.041670 0.069 Uiso 1 1 calc R .
H10B H 1.145349 0.566921 1.082716 0.069 Uiso 1 1 calc R .
C11 C 0.9076(19) 0.6356(13) 1.0440(12) 0.072(5) Uani 1 1 d . .
H11A H 0.846407 0.691514 0.988193 0.108 Uiso 1 1 calc GR .
H11B H 0.877384 0.645479 1.101481 0.108 Uiso 1 1 calc GR .
H11C H 0.890140 0.573370 1.049055 0.108 Uiso 1 1 calc GR .
C12 C 0.5345(15) 0.7301(8) 0.4862(9) 0.037(3) Uani 1 1 d . .
C13 C 0.4068(16) 0.8201(9) 0.4520(9) 0.045(3) Uani 1 1 d . .
H13 H 0.430068 0.882151 0.431086 0.054 Uiso 1 1 calc R .
C14 C 0.2570(14) 0.8216(8) 0.4481(9) 0.041(3) Uani 1 1 d . .
H14 H 0.241066 0.757328 0.470401 0.049 Uiso 1 1 calc R .
C15 C 0.1136(15) 0.9039(9) 0.4157(9) 0.043(3) Uani 1 1 d . .
C16 C -0.0276(15) 0.8781(9) 0.4237(9) 0.043(3) Uani 1 1 d . .
H16 H -0.026018 0.809939 0.447730 0.051 Uiso 1 1 calc R .
C17 C -0.1676(18) 0.9508(12) 0.3970(10) 0.059(4) Uani 1 1 d . .
H17 H -0.259314 0.931415 0.399437 0.071 Uiso 1 1 calc R .
C18 C -0.1764(16) 1.0519(10) 0.3666(11) 0.056(4) Uani 1 1 d . .
H18 H -0.272719 1.100311 0.353335 0.067 Uiso 1 1 calc R .
C19 C -0.0382(17) 1.0801(11) 0.3562(11) 0.060(4) Uani 1 1 d . .
H19 H -0.041490 1.148644 0.330644 0.072 Uiso 1 1 calc R .
C20 C 0.1025(15) 1.0082(10) 0.3832(10) 0.049(3) Uani 1 1 d . .
C21 C 0.2407(15) 1.1363(8) 0.3470(10) 0.044(3) Uani 1 1 d . .
H21A H 0.178696 1.163193 0.388953 0.053 Uiso 1 1 calc R .
H21B H 0.197590 1.178185 0.280306 0.053 Uiso 1 1 calc R .
C22 C 0.4072(17) 1.1340(10) 0.3582(11) 0.057(4) Uani 1 1 d . .
H22A H 0.467186 1.105342 0.317684 0.086 Uiso 1 1 calc GR .
H22B H 0.447263 1.093189 0.424846 0.086 Uiso 1 1 calc GR .
H22C H 0.414736 1.201962 0.339431 0.086 Uiso 1 1 calc GR .
C23 C 0.9428(17) 0.6532(9) 0.3326(9) 0.044(3) Uani 1 1 d . .
C24 C 0.8302(16) 0.7515(8) 0.2888(9) 0.045(3) Uani 1 1 d . .
H24 H 0.757638 0.771784 0.327233 0.054 Uiso 1 1 calc R .
C25 C 0.8260(17) 0.8140(10) 0.1962(9) 0.051(4) Uani 1 1 d . .
H25 H 0.899318 0.790370 0.160025 0.061 Uiso 1 1 calc R .
C26 C 0.721(2) 0.9147(10) 0.1441(10) 0.065(4) Uani 1 1 d . U
C27 C 0.601(2) 0.9565(12) 0.1904(11) 0.082(5) Uani 1 1 d . U
H27 H 0.588565 0.917515 0.254906 0.098 Uiso 1 1 calc R .
C28 C 0.503(3) 1.0518(15) 0.1445(14) 0.122(9) Uani 1 1 d . U
H28 H 0.426381 1.078386 0.177351 0.146 Uiso 1 1 calc R .
C29 C 0.519(3) 1.1082(15) 0.0471(15) 0.135(10) Uani 1 1 d . U
H29 H 0.450897 1.172688 0.014225 0.163 Uiso 1 1 calc R .
C30 C 0.634(3) 1.0704(13) -0.0017(14) 0.135(10) Uani 1 1 d . U
H30 H 0.645450 1.110450 -0.065991 0.162 Uiso 1 1 calc R .
C31 C 0.734(3) 0.9705(11) 0.0459(12) 0.093(6) Uani 1 1 d . U
C32 C 0.878(3) 0.9852(18) -0.0941(13) 0.105(8) Uani 1 1 d . .
H32A H 0.912772 1.042271 -0.096655 0.126 Uiso 1 1 calc R .
H32B H 0.784191 1.011202 -0.137603 0.126 Uiso 1 1 calc R .
C33 C 1.003(4) 0.916(2) -0.1225(17) 0.141(11) Uani 1 1 d . .
H33A H 1.004858 0.944841 -0.191917 0.212 Uiso 1 1 calc GR .
H33B H 0.982418 0.851031 -0.100634 0.212 Uiso 1 1 calc GR .
H33C H 1.102756 0.907878 -0.093237 0.212 Uiso 1 1 calc GR .
C34 C 0.664(2) 0.2705(11) 0.7268(12) 0.078(5) Uani 1 1 d . .
H34A H 0.606670 0.292797 0.665483 0.117 Uiso 1 1 calc GR .
H34B H 0.637775 0.211505 0.773677 0.117 Uiso 1 1 calc GR .
H34C H 0.774100 0.253892 0.719293 0.117 Uiso 1 1 calc GR .
C35 C 0.4149(19) 0.3769(12) 0.7832(14) 0.082(6) Uani 1 1 d . .
H35A H 0.372898 0.423324 0.812159 0.123 Uiso 1 1 calc GR .
H35B H 0.404284 0.310752 0.824839 0.123 Uiso 1 1 calc GR .
H35C H 0.358818 0.400605 0.721237 0.123 Uiso 1 1 calc GR .

loop_
_atom_site_aniso_label
_atom_site_aniso_U_11
_atom_site_aniso_U_22
_atom_site_aniso_U_33
_atom_site_aniso_U_23
_atom_site_aniso_U_13
_atom_site_aniso_U_12
Ce1 0.0269(4) 0.0305(3) 0.0309(3) -0.0124(2) 0.0022(2) -0.0074(2)
S1 0.057(2) 0.0594(19) 0.0436(18) -0.0189(15) 0.0088(16) -0.0272(17)
O1 0.059(7) 0.065(6) 0.050(6) -0.032(5) -0.004(5) -0.016(5)
O1W 0.040(6) 0.071(6) 0.062(6) -0.039(5) 0.026(5) -0.030(5)
O2 0.042(6) 0.067(6) 0.043(5) -0.031(5) 0.008(4) -0.011(5)
O3 0.047(6) 0.095(7) 0.047(6) -0.042(5) 0.012(5) -0.029(5)
O4 0.033(5) 0.048(5) 0.078(7) -0.032(5) 0.001(5) -0.013(4)
O5 0.058(7) 0.037(4) 0.078(7) -0.018(5) -0.003(5) -0.008(4)
O6 0.035(6) 0.031(4) 0.076(7) -0.014(4) -0.002(5) -0.003(4)
O7 0.058(7) 0.063(6) 0.034(5) -0.012(4) 0.017(5) 0.003(5)
O8 0.050(6) 0.031(4) 0.046(5) -0.005(4) -0.006(4) -0.018(4)
O9 0.162(14) 0.062(7) 0.043(6) -0.004(6) 0.013(7) 0.007(8)
O10 0.069(7) 0.042(5) 0.050(6) -0.018(4) 0.014(5) -0.001(5)
C1 0.025(7) 0.054(7) 0.054(8) -0.032(6) 0.000(6) -0.016(6)
C2 0.043(9) 0.048(7) 0.049(8) -0.029(6) 0.008(6) -0.004(6)
C3 0.066(11) 0.038(6) 0.034(7) -0.019(5) 0.005(6) -0.017(6)
C4 0.065(10) 0.045(7) 0.034(7) -0.019(6) 0.004(6) -0.014(7)
C5 0.044(9) 0.051(7) 0.053(8) -0.034(7) 0.012(7) -0.008(6)
C6 0.040(9) 0.058(8) 0.079(11) -0.039(8) 0.009(7) -0.019(7)
C7 0.032(8) 0.094(11) 0.080(11) -0.062(10) 0.001(7) -0.011(8)
C8 0.054(10) 0.104(12) 0.049(9) -0.036(9) 0.013(7) -0.040(9)
C9 0.024(8) 0.062(8) 0.067(9) -0.034(7) 0.005(6) -0.010(6)
C10 0.024(8) 0.080(10) 0.070(10) -0.033(8) -0.004(7) -0.014(7)
C11 0.067(12) 0.085(11) 0.078(11) -0.041(9) 0.008(9) -0.030(9)
C12 0.034(8) 0.034(6) 0.040(7) -0.013(5) 0.000(6) -0.009(5)
C13 0.042(9) 0.041(6) 0.054(8) -0.018(6) 0.004(6) -0.017(6)
C14 0.032(8) 0.031(5) 0.048(7) -0.008(5) -0.004(6) -0.002(5)
C15 0.042(8) 0.038(6) 0.048(7) -0.019(6) -0.006(6) -0.006(6)
C16 0.032(8) 0.044(6) 0.057(8) -0.023(6) 0.009(6) -0.014(6)
C17 0.049(10) 0.081(10) 0.053(9) -0.035(8) 0.005(7) -0.014(8)
C18 0.032(8) 0.046(7) 0.077(10) -0.019(7) 0.001(7) -0.002(6)
C19 0.037(9) 0.053(8) 0.079(11) -0.021(8) 0.001(8) -0.008(7)
C20 0.029(8) 0.058(8) 0.053(8) -0.020(7) 0.008(6) -0.006(6)
C21 0.033(8) 0.031(6) 0.070(9) -0.022(6) 0.016(6) -0.010(5)
C22 0.057(10) 0.053(8) 0.070(10) -0.030(7) 0.004(8) -0.021(7)
C23 0.048(9) 0.039(6) 0.040(8) -0.013(6) -0.010(7) -0.008(6)
C24 0.046(8) 0.034(6) 0.037(7) -0.006(5) 0.006(6) 0.003(6)
C25 0.057(10) 0.049(7) 0.034(7) -0.009(6) 0.001(6) -0.008(7)
C26 0.086(11) 0.046(7) 0.042(7) -0.008(5) -0.012(7) 0.002(7)
C27 0.115(14) 0.061(8) 0.045(8) -0.024(6) -0.022(7) 0.021(8)
C28 0.17(2) 0.084(11) 0.065(9) -0.032(8) -0.016(11) 0.049(12)
C29 0.20(3) 0.066(11) 0.077(11) -0.015(8) -0.008(12) 0.035(13)
C30 0.23(3) 0.055(9) 0.056(10) -0.003(8) -0.001(12) 0.038(12)
C31 0.159(18) 0.039(7) 0.047(7) -0.001(6) 0.001(9) 0.000(8)
C32 0.13(2) 0.125(18) 0.058(12) -0.011(12) 0.008(12) -0.074(16)
C33 0.16(3) 0.15(2) 0.086(17) -0.014(16) 0.045(17) -0.06(2)
C34 0.121(17) 0.057(9) 0.065(11) -0.033(8) 0.033(10) -0.030(10)
C35 0.054(11) 0.072(10) 0.112(15) -0.027(10) 0.043(10) -0.026(9)

loop_
_atom_type_symbol
_atom_type_description
_atom_type_scat_dispersion_real
_atom_type_scat_dispersion_imag
_atom_type_scat_source
C C 0.0181 0.0091 'International Tables Vol C Tables 4.2.6.8 and 6.1.1.4'
H H 0.0000 0.0000 'International Tables Vol C Tables 4.2.6.8 and 6.1.1.4'
Ce Ce -1.8482 9.6596 'International Tables Vol C Tables 4.2.6.8 and 6.1.1.4'
O O 0.0492 0.0322 'International Tables Vol C Tables 4.2.6.8 and 6.1.1.4'
S S 0.3331 0.5567 'International Tables Vol C Tables 4.2.6.8 and 6.1.1.4'

loop_
_geom_angle_atom_site_label_1
_geom_angle_atom_site_label_2
_geom_angle_atom_site_label_3
_geom_angle
_geom_angle_site_symmetry_1
_geom_angle_site_symmetry_3
O1 Ce1 O1W 158.8(3) . .
O1 Ce1 O4 77.4(3) . .
O1 Ce1 O5 102.0(3) . .
O1 Ce1 O7 76.3(3) . 2_766
O1 Ce1 O8 107.7(3) . 2_766
O1 Ce1 C23 92.7(3) . 2_766
O1W Ce1 O7 90.6(3) . 2_766
O1W Ce1 O8 74.1(3) . 2_766
O1W Ce1 C23 80.7(3) . 2_766
O4 Ce1 O1W 115.4(3) . .
O4 Ce1 O5 51.5(3) . .
O4 Ce1 O7 153.5(3) . 2_766
O4 Ce1 O8 140.1(3) . 2_766
O4 Ce1 C23 157.4(3) . 2_766
O5 Ce1 O1W 76.6(3) . .
O5 Ce1 O7 138.2(3) . 2_766
O5 Ce1 O8 149.9(3) . 2_766
O5 Ce1 C23 151.1(3) . 2_766
O7 Ce1 O8 49.3(3) 2_766 2_766
O7 Ce1 C23 24.1(3) 2_766 2_766
O8 Ce1 O1 125.5(3) . .
O8 Ce1 O1W 75.1(3) . .
O8 Ce1 O4 79.2(3) . .
O8 Ce1 O5 100.5(3) . .
O8 Ce1 O7 114.6(3) . 2_766
O8 Ce1 O8 65.5(3) . 2_766
O8 Ce1 O10 153.7(3) . .
O8 Ce1 C23 90.7(3) . 2_766
O8 Ce1 C23 25.2(3) 2_766 2_766
O10 Ce1 O1 80.7(3) . .
O10 Ce1 O1W 79.2(3) . .
O10 Ce1 O4 107.5(3) . .
O10 Ce1 O5 67.9(3) . .
O10 Ce1 O7 70.7(3) . 2_766
O10 Ce1 O8 112.4(3) . 2_766
O10 Ce1 C23 90.5(3) . 2_766
O10 S1 C34 106.2(6) . .
O10 S1 C35 103.3(7) . .
C35 S1 C34 99.5(9) . .
C1 O1 Ce1 96.5(8) . .
Ce1 O1W H1WA 112.1 . .
Ce1 O1W H1WB 112.0 . .
H1WA O1W H1WB 101.7 . .
C9 O3 C10 118.7(10) . .
C12 O4 Ce1 96.1(6) . .
C12 O5 Ce1 95.1(8) . .
C20 O6 C21 118.6(9) . .
C23 O7 Ce1 100.0(7) . 2_766
Ce1 O8 Ce1 114.5(3) . 2_766
C23 O8 Ce1 153.2(8) . .
C23 O8 Ce1 92.2(8) . 2_766
C31 O9 C32 117.8(15) . .
S1 O10 Ce1 137.5(6) . .
O1 C1 O2 117.0(10) . .
O1 C1 C2 118.7(12) . .
O2 C1 C2 124.3(12) . .
C1 C2 H2 119.2 . .
C3 C2 C1 121.6(13) . .
C3 C2 H2 119.2 . .
C2 C3 H3 114.4 . .
C2 C3 C4 131.3(14) . .
C4 C3 H3 114.4 . .
C5 C4 C3 118.3(12) . .
C5 C4 C9 118.4(12) . .
C9 C4 C3 123.2(14) . .
C4 C5 H5 118.8 . .
C4 C5 C6 122.5(14) . .
C6 C5 H5 118.8 . .
C5 C6 H6 120.7 . .
C7 C6 C5 118.5(14) . .
C7 C6 H6 120.7 . .
C6 C7 H7 119.4 . .
C6 C7 C8 121.2(13) . .
C8 C7 H7 119.4 . .
C7 C8 H8 120.8 . .
C9 C8 C7 118.5(14) . .
C9 C8 H8 120.8 . .
O3 C9 C4 118.8(12) . .
O3 C9 C8 120.3(14) . .
C8 C9 C4 120.8(14) . .
O3 C10 H10A 110.0 . .
O3 C10 H10B 110.0 . .
O3 C10 C11 108.3(11) . .
H10A C10 H10B 108.4 . .
C11 C10 H10A 110.0 . .
C11 C10 H10B 110.0 . .
C10 C11 H11A 109.5 . .
C10 C11 H11B 109.5 . .
C10 C11 H11C 109.5 . .
H11A C11 H11B 109.5 . .
H11A C11 H11C 109.5 . .
H11B C11 H11C 109.5 . .
O4 C12 O5 116.6(10) . .
O4 C12 C13 120.8(11) . .
O5 C12 C13 122.5(12) . .
C12 C13 H13 117.6 . .
C14 C13 C12 124.7(11) . .
C14 C13 H13 117.6 . .
C13 C14 H14 113.7 . .
C13 C14 C15 132.6(11) . .
C15 C14 H14 113.7 . .
C16 C15 C14 117.6(11) . .
C16 C15 C20 116.3(11) . .
C20 C15 C14 125.8(12) . .
C15 C16 H16 119.3 . .
C17 C16 C15 121.3(12) . .
C17 C16 H16 119.3 . .
C16 C17 H17 119.3 . .
C16 C17 C18 121.5(14) . .
C18 C17 H17 119.3 . .
C17 C18 H18 120.8 . .
C17 C18 C19 118.4(13) . .
C19 C18 H18 120.8 . .
C18 C19 H19 119.8 . .
C20 C19 C18 120.4(14) . .
C20 C19 H19 119.8 . .
O6 C20 C15 115.2(11) . .
C19 C20 O6 123.0(13) . .
C19 C20 C15 121.7(13) . .
O6 C21 H21A 110.7 . .
O6 C21 H21B 110.7 . .
O6 C21 C22 105.3(10) . .
H21A C21 H21B 108.8 . .
C22 C21 H21A 110.7 . .
C22 C21 H21B 110.7 . .
C21 C22 H22A 109.5 . .
C21 C22 H22B 109.5 . .
C21 C22 H22C 109.5 . .
H22A C22 H22B 109.5 . .
H22A C22 H22C 109.5 . .
H22B C22 H22C 109.5 . .
O7 C23 O8 118.3(11) . .
O7 C23 C24 123.1(12) . .
O8 C23 C24 118.6(13) . .
C23 C24 H24 118.7 . .
C25 C24 C23 122.7(13) . .
C25 C24 H24 118.7 . .
C24 C25 H25 116.0 . .
C24 C25 C26 128.0(14) . .
C26 C25 H25 116.0 . .
C27 C26 C25 120.9(13) . .
C31 C26 C25 120.4(16) . .
C31 C26 C27 118.7(14) . .
C26 C27 H27 118.7 . .
C28 C27 C26 122.6(17) . .
C28 C27 H27 118.7 . .
C27 C28 H28 120.9 . .
C27 C28 C29 118(2) . .
C29 C28 H28 120.9 . .
C28 C29 H29 119.3 . .
C30 C29 C28 121.3(18) . .
C30 C29 H29 119.3 . .
C29 C30 H30 120.0 . .
C29 C30 C31 120.1(19) . .
C31 C30 H30 120.0 . .
O9 C31 C26 116.3(14) . .
O9 C31 C30 124.8(16) . .
C26 C31 C30 118.8(19) . .
O9 C32 H32A 110.5 . .
O9 C32 H32B 110.5 . .
O9 C32 C33 106.3(18) . .
H32A C32 H32B 108.7 . .
C33 C32 H32A 110.5 . .
C33 C32 H32B 110.5 . .
C32 C33 H33A 109.5 . .
C32 C33 H33B 109.5 . .
C32 C33 H33C 109.5 . .
H33A C33 H33B 109.5 . .
H33A C33 H33C 109.5 . .
H33B C33 H33C 109.5 . .
S1 C34 H34A 109.5 . .
S1 C34 H34B 109.5 . .
S1 C34 H34C 109.5 . .
H34A C34 H34B 109.5 . .
H34A C34 H34C 109.5 . .
H34B C34 H34C 109.5 . .
S1 C35 H35A 109.5 . .
S1 C35 H35B 109.5 . .
S1 C35 H35C 109.5 . .
H35A C35 H35B 109.5 . .
H35A C35 H35C 109.5 . .
H35B C35 H35C 109.5 . .

loop_
_geom_bond_atom_site_label_1
_geom_bond_atom_site_label_2
_geom_bond_distance
_geom_bond_site_symmetry_2
Ce1 O1 2.492(8) .
Ce1 O1W 2.559(9) .
Ce1 O4 2.520(8) .
Ce1 O5 2.540(9) .
Ce1 O7 2.563(8) 2_766
Ce1 O8 2.463(9) .
Ce1 O8 2.711(9) 2_766
Ce1 O10 2.470(10) .
Ce1 C23 3.050(12) 2_766
S1 O10 1.500(9) .
S1 C34 1.784(15) .
S1 C35 1.759(16) .
O1 C1 1.276(15) .
O1W H1WA 0.9122 .
O1W H1WB 0.9107 .
O2 C1 1.282(15) .
O3 C9 1.358(16) .
O3 C10 1.401(17) .
O4 C12 1.289(15) .
O5 C12 1.293(14) .
O6 C20 1.363(16) .
O6 C21 1.449(13) .
O7 C23 1.267(16) .
O8 C23 1.298(15) .
O9 C31 1.36(2) .
O9 C32 1.44(2) .
C1 C2 1.479(17) .
C2 H2 0.9300 .
C2 C3 1.276(19) .
C3 H3 0.9300 .
C3 C4 1.486(18) .
C4 C5 1.376(19) .
C4 C9 1.422(19) .
C5 H5 0.9300 .
C5 C6 1.392(18) .
C6 H6 0.9300 .
C6 C7 1.36(2) .
C7 H7 0.9300 .
C7 C8 1.45(2) .
C8 H8 0.9300 .
C8 C9 1.364(18) .
C10 H10A 0.9700 .
C10 H10B 0.9700 .
C10 C11 1.53(2) .
C11 H11A 0.9600 .
C11 H11B 0.9600 .
C11 H11C 0.9600 .
C12 C13 1.427(16) .
C13 H13 0.9300 .
C13 C14 1.329(17) .
C14 H14 0.9300 .
C14 C15 1.451(16) .
C15 C16 1.396(18) .
C15 C20 1.409(17) .
C16 H16 0.9300 .
C16 C17 1.363(18) .
C17 H17 0.9300 .
C17 C18 1.374(19) .
C18 H18 0.9300 .
C18 C19 1.39(2) .
C19 H19 0.9300 .
C19 C20 1.362(18) .
C21 H21A 0.9700 .
C21 H21B 0.9700 .
C21 C22 1.486(18) .
C22 H22A 0.9600 .
C22 H22B 0.9600 .
C22 H22C 0.9600 .
C23 C24 1.441(16) .
C24 H24 0.9300 .
C24 C25 1.323(17) .
C25 H25 0.9300 .
C25 C26 1.449(18) .
C26 C27 1.41(2) .
C26 C31 1.39(2) .
C27 H27 0.9300 .
C27 C28 1.36(2) .
C28 H28 0.9300 .
C28 C29 1.39(3) .
C29 H29 0.9300 .
C29 C30 1.38(3) .
C30 H30 0.9300 .
C30 C31 1.42(2) .
C32 H32A 0.9700 .
C32 H32B 0.9700 .
C32 C33 1.49(3) .
C33 H33A 0.9600 .
C33 H33B 0.9600 .
C33 H33C 0.9600 .
C34 H34A 0.9600 .
C34 H34B 0.9600 .
C34 H34C 0.9600 .
C35 H35A 0.9600 .
C35 H35B 0.9600 .
C35 H35C 0.9600 .
